data_4517218
loop_
_publ_author_name
'Zhang, Zhikun'
'Hu, Xile'

_publ_section_title
;
 Arylsilylation of Electron-Deficient Alkenes via Cooperative Photoredox
 and Nickel Catalysis
;
_journal_issue 1
_journal_name_full 'ACS Catalysis'
_journal_page_first 777
_journal_paper_doi 10.1021/acscatal.9b04916
_journal_volume 10
_journal_year 2019
_chemical_formula_moiety 'C20 H40 O4 S Si4'
_chemical_formula_sum 'C20 H40 O4 S Si4'
_chemical_formula_weight 488.94
_space_group_crystal_system monoclinic
_space_group_IT_number 14
_space_group_name_Hall '-P 2ybc'
_space_group_name_H-M_alt 'P 1 21/c 1'
_atom_sites_solution_hydrogens geom
_atom_sites_solution_primary dual
_atom_sites_solution_secondary difmap
_audit_creation_method SHELXL-2018/3
_cell_angle_alpha 90
_cell_angle_beta 107.915(2)
_cell_angle_gamma 90
_cell_formula_units_Z 4
_cell_length_a 22.0893(4)
_cell_length_b 9.47947(15)
_cell_length_c 14.2315(3)
_cell_measurement_reflns_used 11230
_cell_measurement_temperature 140.00(10)
_cell_measurement_theta_max 72.4180
_cell_measurement_theta_min 3.2290
_cell_volume 2835.51(10)
_computing_cell_refinement 'CrysAlisPro 1.171.40.53 (Rigaku OD, 2019)'
_computing_data_collection 'CrysAlisPro 1.171.40.53 (Rigaku OD, 2019)'
_computing_data_reduction 'CrysAlisPro 1.171.40.53 (Rigaku OD, 2019)'
_computing_molecular_graphics 'Mercury 4.1.3 (CCDC, 2019)'
_computing_publication_material 'CIFTab (Sheldrick, 2016)'
_computing_structure_refinement 'SHELXL-2018/3 (Sheldrick, 2018)'
_computing_structure_solution 'SHELXT 2018/2 (Sheldrick, 2018)'
_diffrn_ambient_environment N~2~
_diffrn_ambient_temperature 140.00(10)
_diffrn_detector 'CCD plate'
_diffrn_detector_area_resol_mean 10.2665
_diffrn_detector_type Atlas
_diffrn_measured_fraction_theta_full 1.000
_diffrn_measured_fraction_theta_max 0.984
_diffrn_measurement_details
;
List of Runs (angles in degrees, time in seconds):

  # Type    Start    End  Width  t~exp~   \w     \q     \k     \f   Frames
--------------------------------------------------------------------------
  1  \w    -98.00 -72.00   1.00    1.00    --  -43.01 -57.00  30.00   26
  2  \w   -106.00 -10.00   1.00    1.00    --  -43.01 -77.00  60.00   96
  3  \w   -116.00 -79.00   1.00    1.00    --  -43.01 -99.00-180.00   37
  4  \w   -117.00 -79.00   1.00    1.00    --  -43.01 -99.00 120.00   38
  5  \w    -71.00  28.00   1.00    1.00    --  -43.01  57.00-150.00   99
  6  \w     24.00  77.00   1.00    1.00    --   43.01-125.00   0.00   53
  7  \w     39.00 112.00   1.00    4.00    --  103.49-111.00 120.00   73
  8  \w     28.00 132.00   1.00    4.00    --  103.49 -30.00  90.00  104
  9  \w    100.00 149.00   1.00    4.00    --  103.49 111.00 150.00   49
 10  \w    110.00 143.00   1.00    4.00    --  103.49 111.00-120.00   33
 11  \w    148.00 174.00   1.00    4.00    --  103.49 111.00-120.00   26
 12  \w     75.00 110.00   1.00    4.00    --  103.49-111.00   0.00   35
 13  \w     26.00 143.00   1.00    4.00    --  103.49 -15.00-180.00  117
 14  \w     78.00 113.00   1.00    4.00    --  103.49  45.00  60.00   35
 15  \w     37.00 126.00   1.00    4.00    --  103.49 -61.00-150.00   89
 16  \w    102.00 176.00   1.00    4.00    --  103.49 111.00 120.00   74
 17  \w     63.00  89.00   1.00    4.00    --  103.49-111.00  60.00   26
 18  \w     81.00 107.00   1.00    4.00    --  103.49-111.00 -90.00   26
 19  \w     29.00  55.00   1.00    4.00    --  103.49-111.00 -90.00   26
 20  \w     45.00  98.00   1.00    4.00    --  103.49 -94.00-180.00   53
 21  \w     81.00 120.00   1.00    4.00    --  103.49  45.00  90.00   39
;
_diffrn_measurement_device 'four-circle diffractometer'
_diffrn_measurement_device_type 'SuperNova, Dual, Cu at home/near, Atlas'
_diffrn_measurement_method '\w scans'
_diffrn_radiation_monochromator mirror
_diffrn_radiation_probe x-ray
_diffrn_radiation_type 'Cu K\a'
_diffrn_radiation_wavelength 1.54184
_diffrn_reflns_av_R_equivalents 0.0400
_diffrn_reflns_av_unetI/netI 0.0316
_diffrn_reflns_Laue_measured_fraction_full 1.000
_diffrn_reflns_Laue_measured_fraction_max 0.984
_diffrn_reflns_limit_h_max 27
_diffrn_reflns_limit_h_min -24
_diffrn_reflns_limit_k_max 8
_diffrn_reflns_limit_k_min -11
_diffrn_reflns_limit_l_max 17
_diffrn_reflns_limit_l_min -16
_diffrn_reflns_number 19497
_diffrn_reflns_point_group_measured_fraction_full 1.000
_diffrn_reflns_point_group_measured_fraction_max 0.984
_diffrn_reflns_theta_full 67.684
_diffrn_reflns_theta_max 72.466
_diffrn_reflns_theta_min 4.207
_diffrn_source 'micro-focus sealed X-ray tube'
_diffrn_source_type 'SuperNova (Cu) X-ray Source'
_exptl_absorpt_coefficient_mu 2.806
_exptl_absorpt_correction_T_max 0.997
_exptl_absorpt_correction_T_min 0.068
_exptl_absorpt_correction_type gaussian
_exptl_absorpt_process_details
;
CrysAlisPro 1.171.40.53 (Rigaku Oxford Diffraction, 2019)
Numerical absorption correction based on gaussian integration over
			a multifaceted crystal model
Empirical absorption correction using spherical harmonics,
 implemented in SCALE3 ABSPACK scaling algorithm.
;
_exptl_crystal_colour 'clear pale colourless'
_exptl_crystal_density_diffrn 1.145
_exptl_crystal_description plate
_exptl_crystal_F_000 1056
_exptl_crystal_size_max 0.825
_exptl_crystal_size_mid 0.683
_exptl_crystal_size_min 0.417
_refine_diff_density_max 0.498
_refine_diff_density_min -0.431
_refine_diff_density_rms 0.061
_refine_ls_extinction_coef 0.00083(15)
_refine_ls_extinction_expression Fc^*^=kFc[1+0.001xFc^2^\l^3^/sin(2\q)]^-1/4^
_refine_ls_extinction_method 'SHELXL-2018/3 (Sheldrick 2018)'
_refine_ls_goodness_of_fit_ref 1.047
_refine_ls_hydrogen_treatment constr
_refine_ls_matrix_type full
_refine_ls_number_parameters 274
_refine_ls_number_reflns 5533
_refine_ls_number_restraints 0
_refine_ls_restrained_S_all 1.047
_refine_ls_R_factor_all 0.0428
_refine_ls_R_factor_gt 0.0414
_refine_ls_shift/su_max 0.001
_refine_ls_shift/su_mean 0.000
_refine_ls_structure_factor_coef Fsqd
_refine_ls_weighting_details 'w=1/[\s^2^(Fo^2^)+(0.0709P)^2^+1.0047P] where P=(Fo^2^+2Fc^2^)/3'
_refine_ls_weighting_scheme calc
_refine_ls_wR_factor_gt 0.1124
_refine_ls_wR_factor_ref 0.1139
_reflns_Friedel_coverage 0.000
_reflns_number_gt 5290
_reflns_number_total 5533
_reflns_threshold_expression 'I > 2\s(I)'
_cod_data_source_file cs9b04916_si_002.cif
_cod_data_source_block zzk-4-76-1
_cod_depositor_comments 'Adding full bibliography for 4517218.cif.'
_cod_original_cell_volume 2835.53(10)
_cod_original_sg_symbol_H-M 'P 21/c'
_cod_database_code 4517218
_shelx_shelxl_version_number 2018/3
_shelx_space_group_comment
;
The symmetry employed for this shelxl refinement is uniquely defined
by the following loop, which should always be used as a source of
symmetry information in preference to the above space-group names.
They are only intended as comments.
;
_shelx_estimated_absorpt_t_min 0.206
_shelx_estimated_absorpt_t_max 0.387

loop_
_space_group_symop_operation_xyz
'x, y, z'
'-x, y+1/2, -z+1/2'
'-x, -y, -z'
'x, -y-1/2, z-1/2'

loop_
_atom_site_label
_atom_site_type_symbol
_atom_site_fract_x
_atom_site_fract_y
_atom_site_fract_z
_atom_site_U_iso_or_equiv
_atom_site_adp_type
_atom_site_occupancy
_atom_site_site_symmetry_order
_atom_site_calc_flag
_atom_site_refinement_flags_posn
_atom_site_refinement_flags_adp
S1 S 0.49626(2) 0.79153(4) 0.71599(3) 0.03303(13) Uani 1 1 d . .
Si1 Si 0.18828(2) 0.50635(4) 0.26723(3) 0.02472(13) Uani 1 1 d . .
Si2 Si 0.23618(2) 0.67601(5) 0.19313(3) 0.03159(14) Uani 1 1 d . .
Si3 Si 0.09111(2) 0.59733(5) 0.27564(3) 0.03070(13) Uani 1 1 d . .
Si4 Si 0.16833(2) 0.29993(5) 0.17266(4) 0.03186(14) Uani 1 1 d . .
O1 O 0.28392(9) 0.20513(16) 0.47544(16) 0.0599(5) Uani 1 1 d . .
O2 O 0.37165(6) 0.21899(13) 0.43046(11) 0.0382(3) Uani 1 1 d . .
O3 O 0.47050(7) 0.81079(17) 0.79597(12) 0.0503(4) Uani 1 1 d . .
O4 O 0.50768(7) 0.91481(13) 0.66451(11) 0.0437(3) Uani 1 1 d . .
C1 C 0.29626(11) 0.5965(2) 0.13960(18) 0.0467(5) Uani 1 1 d . .
H1A H 0.277668 0.514053 0.099597 0.070 Uiso 1 1 calc R U
H1B H 0.333970 0.567643 0.193235 0.070 Uiso 1 1 calc R U
H1C H 0.308479 0.666492 0.098044 0.070 Uiso 1 1 calc R U
C2 C 0.27642(10) 0.81099(19) 0.28858(16) 0.0407(4) Uani 1 1 d . .
H2A H 0.311843 0.766743 0.339213 0.061 Uiso 1 1 calc R U
H2B H 0.245764 0.848773 0.319310 0.061 Uiso 1 1 calc R U
H2C H 0.292656 0.887850 0.257014 0.061 Uiso 1 1 calc R U
C3 C 0.17413(11) 0.7684(2) 0.09174(16) 0.0486(5) Uani 1 1 d . .
H3A H 0.144580 0.817836 0.119491 0.073 Uiso 1 1 calc R U
H3B H 0.150679 0.699003 0.043040 0.073 Uiso 1 1 calc R U
H3C H 0.194677 0.836627 0.059660 0.073 Uiso 1 1 calc R U
C4 C 0.09865(11) 0.7882(2) 0.31205(18) 0.0466(5) Uani 1 1 d . .
H4A H 0.102102 0.845351 0.256569 0.070 Uiso 1 1 calc R U
H4B H 0.136774 0.801500 0.368882 0.070 Uiso 1 1 calc R U
H4C H 0.060997 0.817352 0.329744 0.070 Uiso 1 1 calc R U
C5 C 0.02815(9) 0.5832(2) 0.15290(16) 0.0457(5) Uani 1 1 d . .
H5A H 0.023998 0.484661 0.131116 0.068 Uiso 1 1 calc R U
H5B H 0.040044 0.641429 0.104431 0.068 Uiso 1 1 calc R U
H5C H -0.012529 0.616287 0.158929 0.068 Uiso 1 1 calc R U
C6 C 0.06512(9) 0.4961(2) 0.36977(16) 0.0436(4) Uani 1 1 d . .
H6A H 0.097751 0.503581 0.434282 0.065 Uiso 1 1 calc R U
H6B H 0.059054 0.396701 0.350152 0.065 Uiso 1 1 calc R U
H6C H 0.024962 0.535068 0.374066 0.065 Uiso 1 1 calc R U
C7 C 0.13547(11) 0.3500(3) 0.03888(16) 0.0534(5) Uani 1 1 d . .
H7A H 0.167555 0.403451 0.019129 0.080 Uiso 1 1 calc R U
H7B H 0.097378 0.408271 0.029130 0.080 Uiso 1 1 calc R U
H7C H 0.124332 0.264469 -0.001423 0.080 Uiso 1 1 calc R U
C8 C 0.11014(13) 0.1847(2) 0.2080(3) 0.0640(7) Uani 1 1 d . .
H8A H 0.070885 0.237590 0.200987 0.096 Uiso 1 1 calc R U
H8B H 0.128471 0.154213 0.276725 0.096 Uiso 1 1 calc R U
H8C H 0.100566 0.101759 0.164783 0.096 Uiso 1 1 calc R U
C9 C 0.24192(9) 0.1943(2) 0.18630(16) 0.0417(4) Uani 1 1 d . .
H9A H 0.259916 0.163988 0.255129 0.062 Uiso 1 1 calc R U
H9B H 0.273106 0.252179 0.167539 0.062 Uiso 1 1 calc R U
H9C H 0.231346 0.111159 0.143375 0.062 Uiso 1 1 calc R U
C10 C 0.24193(8) 0.4789(2) 0.39976(12) 0.0333(4) Uani 1 1 d . .
H10A H 0.244949 0.569521 0.435519 0.040 Uiso 1 1 calc R U
H10B H 0.221032 0.410266 0.432152 0.040 Uiso 1 1 calc R U
C11 C 0.31037(7) 0.42609(18) 0.41220(12) 0.0281(3) Uani 1 1 d . .
H11 H 0.318795 0.436359 0.347412 0.034 Uiso 1 1 calc R U
C12 C 0.31874(8) 0.27146(19) 0.44262(12) 0.0310(3) Uani 1 1 d . .
C13 C 0.38706(10) 0.0745(2) 0.46224(17) 0.0438(4) Uani 1 1 d . .
H13A H 0.401274 0.070502 0.534558 0.066 Uiso 1 1 calc R U
H13B H 0.421090 0.040231 0.437333 0.066 Uiso 1 1 calc R U
H13C H 0.349244 0.015239 0.436333 0.066 Uiso 1 1 calc R U
C14 C 0.35981(7) 0.51116(16) 0.48892(12) 0.0270(3) Uani 1 1 d . .
C15 C 0.35735(7) 0.51846(18) 0.58556(13) 0.0295(3) Uani 1 1 d . .
H15 H 0.325842 0.466248 0.603409 0.035 Uiso 1 1 calc R U
C16 C 0.40011(7) 0.60062(18) 0.65598(13) 0.0301(3) Uani 1 1 d . .
H16 H 0.398654 0.603534 0.721977 0.036 Uiso 1 1 calc R U
C17 C 0.44514(7) 0.67862(17) 0.62846(13) 0.0294(3) Uani 1 1 d . .
C18 C 0.44917(8) 0.67136(19) 0.53308(14) 0.0344(4) Uani 1 1 d . .
H18 H 0.480522 0.724191 0.515278 0.041 Uiso 1 1 calc R U
C19 C 0.40689(8) 0.58606(19) 0.46408(13) 0.0326(4) Uani 1 1 d . .
H19 H 0.410124 0.578725 0.399216 0.039 Uiso 1 1 calc R U
C20 C 0.56767(8) 0.69588(19) 0.75952(15) 0.0367(4) Uani 1 1 d . .
H20A H 0.559324 0.605285 0.786342 0.055 Uiso 1 1 calc R U
H20B H 0.598343 0.749921 0.811493 0.055 Uiso 1 1 calc R U
H20C H 0.585121 0.679115 0.704984 0.055 Uiso 1 1 calc R U

loop_
_atom_site_aniso_label
_atom_site_aniso_U_11
_atom_site_aniso_U_22
_atom_site_aniso_U_33
_atom_site_aniso_U_23
_atom_site_aniso_U_13
_atom_site_aniso_U_12
S1 0.0235(2) 0.0307(2) 0.0442(2) -0.00738(16) 0.00933(17) -0.00058(14)
Si1 0.0162(2) 0.0249(2) 0.0304(2) 0.00045(15) 0.00324(16) 0.00022(14)
Si2 0.0292(2) 0.0286(2) 0.0375(3) 0.00044(17) 0.01095(19) -0.00319(17)
Si3 0.0200(2) 0.0328(2) 0.0371(3) 0.00358(17) 0.00550(18) 0.00636(16)
Si4 0.0211(2) 0.0286(2) 0.0436(3) -0.00665(17) 0.00670(19) -0.00181(16)
O1 0.0564(10) 0.0431(8) 0.0983(13) 0.0120(8) 0.0503(10) 0.0007(7)
O2 0.0271(6) 0.0344(6) 0.0543(8) 0.0057(5) 0.0141(6) 0.0044(5)
O3 0.0392(7) 0.0596(9) 0.0562(9) -0.0244(7) 0.0210(7) -0.0070(6)
O4 0.0369(7) 0.0286(6) 0.0597(8) -0.0019(6) 0.0062(6) -0.0022(5)
C1 0.0452(11) 0.0406(10) 0.0641(13) -0.0076(9) 0.0312(10) -0.0089(8)
C2 0.0401(10) 0.0310(9) 0.0496(11) -0.0026(7) 0.0116(8) -0.0063(7)
C3 0.0499(12) 0.0496(11) 0.0421(10) 0.0142(9) 0.0077(9) -0.0020(9)
C4 0.0492(11) 0.0365(10) 0.0560(12) 0.0018(8) 0.0192(10) 0.0124(8)
C5 0.0255(8) 0.0577(12) 0.0472(10) 0.0037(9) 0.0014(8) 0.0067(8)
C6 0.0309(9) 0.0495(11) 0.0533(11) 0.0084(9) 0.0172(8) 0.0053(8)
C7 0.0482(12) 0.0544(12) 0.0436(11) -0.0122(9) -0.0065(9) 0.0082(10)
C8 0.0513(13) 0.0409(11) 0.112(2) -0.0164(12) 0.0429(15) -0.0171(10)
C9 0.0347(9) 0.0383(9) 0.0499(11) -0.0072(8) 0.0101(8) 0.0072(7)
C10 0.0191(7) 0.0482(10) 0.0309(8) 0.0009(7) 0.0049(6) 0.0057(7)
C11 0.0181(7) 0.0362(8) 0.0287(7) 0.0026(6) 0.0052(6) 0.0020(6)
C12 0.0248(8) 0.0358(8) 0.0322(8) -0.0040(7) 0.0083(6) -0.0015(7)
C13 0.0454(11) 0.0320(9) 0.0531(11) 0.0020(8) 0.0136(9) 0.0040(8)
C14 0.0185(7) 0.0277(7) 0.0334(8) 0.0041(6) 0.0061(6) 0.0046(6)
C15 0.0193(7) 0.0335(8) 0.0352(8) 0.0043(6) 0.0078(6) -0.0005(6)
C16 0.0221(7) 0.0343(8) 0.0331(8) 0.0020(6) 0.0075(6) 0.0041(6)
C17 0.0191(7) 0.0279(7) 0.0401(9) -0.0016(6) 0.0075(6) 0.0025(6)
C18 0.0247(8) 0.0363(9) 0.0447(9) -0.0005(7) 0.0146(7) -0.0035(7)
C19 0.0256(8) 0.0374(9) 0.0367(9) 0.0010(7) 0.0124(7) -0.0013(7)
C20 0.0232(8) 0.0358(9) 0.0467(10) -0.0006(7) 0.0042(7) -0.0006(6)

loop_
_atom_type_symbol
_atom_type_description
_atom_type_scat_dispersion_real
_atom_type_scat_dispersion_imag
_atom_type_scat_source
C C 0.0181 0.0091 'International Tables Vol C Tables 4.2.6.8 and 6.1.1.4'
H H 0.0000 0.0000 'International Tables Vol C Tables 4.2.6.8 and 6.1.1.4'
O O 0.0492 0.0322 'International Tables Vol C Tables 4.2.6.8 and 6.1.1.4'
S S 0.3331 0.5567 'International Tables Vol C Tables 4.2.6.8 and 6.1.1.4'
Si Si 0.2541 0.3302 'International Tables Vol C Tables 4.2.6.8 and 6.1.1.4'

loop_
_exptl_crystal_face_index_h
_exptl_crystal_face_index_k
_exptl_crystal_face_index_l
_exptl_crystal_face_perp_dist
4 -3 -8 0.2443
3 2 -9 0.1858
-2 6 -2 0.4606
-3 -1 9 0.2317
-8 -5 2 0.3489
0 -6 2 0.3010
14 0 0 0.3298
-1 6 -2 0.4593
-14 -1 1 0.3068
-4 0 -8 0.2132
-2 -5 -5 0.2947
0 -6 -1 0.3132
4 -1 8 0.2949
3 -3 -8 0.2280
2 1 -9 0.1826
8 -2 -8 0.2873
-11 -1 -3 0.2614
10 -2 4 0.3770
-1 2 9 0.3335
-10 -2 7 0.3160
-12 0 7 0.2887
8 -5 -2 0.4222
13 0 -7 0.3007
-1 5 5 0.4451
-14 -1 4 0.3083
-9 -4 4 0.3386
4 2 -9 0.1785

loop_
_geom_angle_atom_site_label_1
_geom_angle_atom_site_label_2
_geom_angle_atom_site_label_3
_geom_angle
O3 S1 O4 118.35(9)
O3 S1 C20 108.56(10)
O4 S1 C20 108.59(9)
O3 S1 C17 108.31(8)
O4 S1 C17 107.89(9)
C20 S1 C17 104.25(8)
C10 Si1 Si4 113.82(6)
C10 Si1 Si2 107.96(6)
Si4 Si1 Si2 110.24(2)
C10 Si1 Si3 107.36(5)
Si4 Si1 Si3 108.84(2)
Si2 Si1 Si3 108.45(2)
C3 Si2 C2 108.05(10)
C3 Si2 C1 108.40(11)
C2 Si2 C1 109.27(10)
C3 Si2 Si1 110.02(7)
C2 Si2 Si1 108.68(7)
C1 Si2 Si1 112.32(7)
C5 Si3 C4 107.69(10)
C5 Si3 C6 109.08(10)
C4 Si3 C6 108.47(10)
C5 Si3 Si1 110.74(7)
C4 Si3 Si1 111.31(7)
C6 Si3 Si1 109.49(6)
C9 Si4 C8 107.87(11)
C9 Si4 C7 107.07(10)
C8 Si4 C7 109.70(14)
C9 Si4 Si1 112.64(7)
C8 Si4 Si1 110.95(9)
C7 Si4 Si1 108.52(8)
C12 O2 C13 116.38(15)
C11 C10 Si1 116.32(11)
C14 C11 C12 108.02(13)
C14 C11 C10 111.80(14)
C12 C11 C10 111.86(14)
O1 C12 O2 123.48(17)
O1 C12 C11 125.53(16)
O2 C12 C11 110.97(14)
C19 C14 C15 118.95(15)
C19 C14 C11 121.14(15)
C15 C14 C11 119.89(14)
C16 C15 C14 121.08(15)
C15 C16 C17 118.89(16)
C16 C17 C18 121.06(16)
C16 C17 S1 118.86(14)
C18 C17 S1 120.06(13)
C19 C18 C17 119.26(16)
C18 C19 C14 120.68(16)

loop_
_geom_bond_atom_site_label_1
_geom_bond_atom_site_label_2
_geom_bond_distance
S1 O3 1.4323(15)
S1 O4 1.4421(15)
S1 C20 1.7586(18)
S1 C17 1.7628(17)
Si1 C10 1.9116(17)
Si1 Si4 2.3387(6)
Si1 Si2 2.3462(6)
Si1 Si3 2.3502(6)
Si2 C3 1.874(2)
Si2 C2 1.879(2)
Si2 C1 1.879(2)
Si3 C5 1.873(2)
Si3 C4 1.875(2)
Si3 C6 1.876(2)
Si4 C9 1.8680(19)
Si4 C8 1.870(2)
Si4 C7 1.878(2)
O1 C12 1.194(2)
O2 C12 1.330(2)
O2 C13 1.449(2)
C10 C11 1.550(2)
C11 C14 1.517(2)
C11 C12 1.523(2)
C14 C19 1.392(2)
C14 C15 1.395(2)
C15 C16 1.386(2)
C16 C17 1.389(2)
C17 C18 1.389(3)
C18 C19 1.388(3)

loop_
_geom_torsion_atom_site_label_1
_geom_torsion_atom_site_label_2
_geom_torsion_atom_site_label_3
_geom_torsion_atom_site_label_4
_geom_torsion
Si1 C10 C11 C14 132.64(13)
Si1 C10 C11 C12 -106.08(15)
C13 O2 C12 O1 -1.8(3)
C13 O2 C12 C11 176.53(15)
C14 C11 C12 O1 107.0(2)
C10 C11 C12 O1 -16.4(3)
C14 C11 C12 O2 -71.27(17)
C10 C11 C12 O2 165.28(14)
C12 C11 C14 C19 116.89(17)
C10 C11 C14 C19 -119.63(17)
C12 C11 C14 C15 -65.00(18)
C10 C11 C14 C15 58.5(2)
C19 C14 C15 C16 1.2(2)
C11 C14 C15 C16 -176.99(15)
C14 C15 C16 C17 1.3(2)
C15 C16 C17 C18 -2.3(2)
C15 C16 C17 S1 176.09(12)
O3 S1 C17 C16 -15.30(16)
O4 S1 C17 C16 -144.53(13)
C20 S1 C17 C16 100.16(14)
O3 S1 C17 C18 163.09(15)
O4 S1 C17 C18 33.87(16)
C20 S1 C17 C18 -81.45(16)
C16 C17 C18 C19 0.9(3)
S1 C17 C18 C19 -177.50(13)
C17 C18 C19 C14 1.6(3)
C15 C14 C19 C18 -2.6(2)
C11 C14 C19 C18 175.50(16)
